data_4077502
loop_
_publ_author_name
'Kamalesh Babu, Ruppa P.'
'McDonald, Robert'
'Cavell, Ronald G.'

_publ_section_title
;
 Nucleophilic Reactivity of the Multiply Bonded Carbon Center in Group
 4&#x2212;Pincer Bis(iminophosphorano)methanediide Complexes
;
_journal_issue 18
_journal_name_full Organometallics
_journal_page_first 3462
_journal_paper_doi 10.1021/om000181d
_journal_volume 19
_journal_year 2000
_chemical_formula_sum 'C42 H53 Cl2 Hf N3 P2 Si2'
_chemical_formula_weight 967.38
_chemical_name_systematic
; 
 ? 
;
_space_group_IT_number 11
_symmetry_cell_setting monoclinic
_symmetry_space_group_name_Hall '-P 2yb'
_symmetry_space_group_name_H-M 'P 1 21/m 1'
_atom_sites_solution_hydrogens geom
_atom_sites_solution_primary direct
_atom_sites_solution_secondary difmap
_audit_creation_method SHELXL
_cell_angle_alpha 90.00
_cell_angle_beta 100.243(6)
_cell_angle_gamma 90.00
_cell_formula_units_Z 2
_cell_length_a 10.4367(11)
_cell_length_b 20.164(2)
_cell_length_c 10.5730(9)
_cell_measurement_reflns_used 42
_cell_measurement_temperature 193(2)
_cell_measurement_theta_max 13.96
_cell_measurement_theta_min 13.62
_cell_volume 2189.6(4)
_computing_cell_refinement 'Siemens XSCANS'
_computing_data_collection 'Siemens XSCANS'
_computing_data_reduction 'Siemens SHELXTL'
_computing_molecular_graphics 'Siemens SHELXTL'
_computing_publication_material 'Siemens SHELXTL'
_computing_structure_refinement 'SHELXL-93 (Sheldrick, 1993)'
_computing_structure_solution 'SHELXS-86 (Sheldrick, 1990)'
_diffrn_ambient_temperature 193(2)
_diffrn_measurement_device 'Siemens P4'
_diffrn_measurement_method '2\q/\w scans'
_diffrn_radiation_monochromator graphite
_diffrn_radiation_source 'fine-focus rotating anode'
_diffrn_radiation_type MoKa
_diffrn_radiation_wavelength 0.71073
_diffrn_reflns_av_R_equivalents 0.0384
_diffrn_reflns_av_sigmaI/netI 0.0451
_diffrn_reflns_limit_h_max 12
_diffrn_reflns_limit_h_min -12
_diffrn_reflns_limit_k_max 23
_diffrn_reflns_limit_k_min -23
_diffrn_reflns_limit_l_max 12
_diffrn_reflns_limit_l_min -12
_diffrn_reflns_number 8368
_diffrn_reflns_theta_max 25.00
_diffrn_reflns_theta_min 1.96
_diffrn_standards_interval_count 297
_diffrn_standards_number 3
_exptl_absorpt_coefficient_mu 2.665
_exptl_absorpt_correction_T_max .3904
_exptl_absorpt_correction_T_min .1659
_exptl_absorpt_correction_type empirical
_exptl_crystal_colour colorless
_exptl_crystal_density_diffrn 1.467
_exptl_crystal_description plate
_exptl_crystal_F_000 980
_exptl_crystal_size_max 0.70
_exptl_crystal_size_mid 0.44
_exptl_crystal_size_min 0.15
_refine_diff_density_max 1.644
_refine_diff_density_min -1.740
_refine_diff_density_rms .105
_refine_ls_extinction_method none
_refine_ls_goodness_of_fit_all 1.039
_refine_ls_goodness_of_fit_obs 1.063
_refine_ls_matrix_type full
_refine_ls_number_parameters 250
_refine_ls_number_reflns 3970
_refine_ls_number_restraints 0
_refine_ls_restrained_S_all 1.039
_refine_ls_restrained_S_obs 1.063
_refine_ls_R_factor_all 0.0411
_refine_ls_R_factor_obs 0.0339
_refine_ls_shift/esd_max 0.003
_refine_ls_shift/esd_mean 0.000
_refine_ls_structure_factor_coef Fsqd
_refine_ls_weighting_details 'w=1/[s^2^(Fo^2^)+( 0.0494P)^2^+0.1884P] where P=(Fo^2^+2Fc^2^)/3'
_refine_ls_weighting_scheme calc
_refine_ls_wR_factor_all 0.0834
_refine_ls_wR_factor_obs 0.0798
_reflns_number_observed 3499
_reflns_number_total 3970
_reflns_observed_criterion >2sigma(I)
_cod_data_source_file om000181d.cif
_cod_data_source_block rgc9833
_cod_depositor_comments
;
The following automatic conversions were performed:

'_symmetry_cell_setting' value 'Monoclinic' changed to 'monoclinic'
according to /home/saulius/struct/CIF-dictionaries/cif_core.dic
dictionary named 'cif_core.dic' version 2.4.2 from 2011-04-26.

Automatic conversion script
Id: cif_fix_values 1715 2011-07-08 13:25:40Z adriana 

The following automatic conversions were performed:

'_refine_ls_weighting_scheme' value 'calc w=1/[s^2^(Fo^2^)+(
0.0494P)^2^+0.1884P] where P=(Fo^2^+2Fc^2^)/3' was changed to 'calc'.
New tag '_refine_ls_weighting_details' was created. The value of the
new tag was set to 'w=1/[s^2^(Fo^2^)+( 0.0494P)^2^+0.1884P] where
P=(Fo^2^+2Fc^2^)/3'.

Automatic conversion script
Id: cif_fix_values 3143 2015-03-26 13:38:13Z robertas 
;
_cod_original_sg_symbol_H-M P2(1)/m
_cod_database_code 4077502

loop_
_symmetry_equiv_pos_as_xyz
'x, y, z'
'-x, y+1/2, -z'
'-x, -y, -z'
'x, -y-1/2, z'

loop_
_atom_site_aniso_label
_atom_site_aniso_U_11
_atom_site_aniso_U_22
_atom_site_aniso_U_33
_atom_site_aniso_U_23
_atom_site_aniso_U_13
_atom_site_aniso_U_12
Hf 0.01643(14) 0.03113(14) 0.02295(14) 0.000 -0.00030(9) 0.000
Cl1 0.0377(10) 0.097(2) 0.0502(12) 0.000 0.0237(9) 0.000
Cl2 0.0264(8) 0.0499(10) 0.0502(10) 0.000 -0.0163(8) 0.000
P 0.0226(5) 0.0263(5) 0.0192(5) -0.0002(4) 0.0003(4) -0.0002(4)
Si 0.0305(7) 0.0339(6) 0.0299(7) 0.0033(5) 0.0011(5) -0.0080(5)
N1 0.026(2) 0.027(2) 0.026(2) 0.0024(14) 0.002(2) -0.0026(15)
N2 0.027(3) 0.044(3) 0.022(3) 0.000 0.001(2) 0.000
C1 0.030(3) 0.028(3) 0.025(3) 0.000 0.002(3) 0.000
C2 0.027(3) 0.035(3) 0.027(3) 0.000 0.005(3) 0.000
C3 0.029(3) 0.041(3) 0.050(3) -0.008(2) 0.003(2) -0.010(2)
C4 0.043(3) 0.034(3) 0.058(3) 0.005(2) -0.008(3) -0.003(2)
C5 0.065(4) 0.071(4) 0.042(3) 0.007(3) 0.014(3) -0.027(3)
C11 0.026(2) 0.032(2) 0.025(2) -0.005(2) 0.002(2) 0.002(2)
C12 0.029(2) 0.032(2) 0.028(2) 0.003(2) -0.002(2) 0.002(2)
C13 0.039(3) 0.038(3) 0.032(2) -0.002(2) -0.007(2) 0.007(2)
C14 0.028(3) 0.046(3) 0.044(3) -0.012(2) -0.008(2) 0.013(2)
C15 0.026(3) 0.059(3) 0.052(3) -0.011(3) 0.008(2) 0.002(2)
C16 0.026(2) 0.048(3) 0.034(2) 0.001(2) 0.010(2) 0.004(2)
C21 0.036(2) 0.028(2) 0.022(2) -0.001(2) 0.004(2) -0.003(2)
C22 0.047(3) 0.034(2) 0.029(2) -0.003(2) 0.002(2) 0.006(2)
C23 0.074(4) 0.033(2) 0.034(3) -0.007(2) 0.010(3) 0.005(3)
C24 0.070(4) 0.046(3) 0.025(2) -0.010(2) 0.005(3) -0.011(3)
C25 0.047(3) 0.066(4) 0.031(3) -0.012(2) -0.004(2) -0.006(3)
C26 0.037(3) 0.047(3) 0.033(3) -0.006(2) 0.000(2) 0.001(2)
C30 0.026(3) 0.033(3) 0.017(3) 0.000 -0.004(2) 0.000
C31 0.034(4) 0.031(3) 0.023(3) 0.000 0.001(3) 0.000
C32 0.025(3) 0.040(4) 0.036(4) 0.000 0.006(3) 0.000
C33 0.032(3) 0.043(3) 0.040(3) 0.004(2) -0.004(2) 0.010(2)
C34 0.035(3) 0.046(3) 0.029(2) 0.016(2) -0.002(2) 0.001(2)
C35 0.031(2) 0.043(3) 0.027(2) 0.005(2) -0.001(2) -0.004(2)
C36 0.032(4) 0.076(5) 0.020(3) 0.000 -0.002(3) 0.000

loop_
_atom_site_label
_atom_site_type_symbol
_atom_site_fract_x
_atom_site_fract_y
_atom_site_fract_z
_atom_site_U_iso_or_equiv
_atom_site_thermal_displace_type
_atom_site_occupancy
_atom_site_calc_flag
_atom_site_refinement_flags
Hf Hf 0.15407(2) 0.2500 0.25717(2) 0.02397(10) Uani 1 d S
Cl1 Cl 0.0181(2) 0.2500 0.4244(2) 0.0599(6) Uani 1 d S
Cl2 Cl -0.0384(2) 0.2500 0.0916(2) 0.0450(4) Uani 1 d S
P P 0.33013(10) 0.16834(5) 0.15650(10) 0.0231(2) Uani 1 d .
Si Si 0.12639(12) 0.07283(6) 0.22961(12) 0.0320(3) Uani 1 d .
N1 N 0.2095(3) 0.1475(2) 0.2270(3) 0.0265(8) Uani 1 d .
N2 N 0.3124(5) 0.2500 0.4398(5) 0.0315(12) Uani 1 d S
C1 C 0.3177(6) 0.2500 0.1500(6) 0.0277(13) Uani 1 d S
C2 C 0.4013(6) 0.2500 0.5221(6) 0.0294(13) Uani 1 d S
C3 C -0.0263(5) 0.0715(2) 0.1088(5) 0.0408(12) Uani 1 d .
H3A H -0.0808(5) 0.1094(2) 0.1232(5) 0.049 Uiso 1 calc R
H3B H -0.0734(5) 0.0302(2) 0.1172(5) 0.049 Uiso 1 calc R
H3C H -0.0052(5) 0.0743(2) 0.0223(5) 0.049 Uiso 1 calc R
C4 C 0.2247(5) -0.0005(2) 0.1961(5) 0.0470(13) Uani 1 d .
H4A H 0.3065(5) -0.0015(2) 0.2582(5) 0.056 Uiso 1 calc R
H4B H 0.2438(5) 0.0029(2) 0.1089(5) 0.056 Uiso 1 calc R
H4C H 0.1755(5) -0.0412(2) 0.2038(5) 0.056 Uiso 1 calc R
C5 C 0.0889(6) 0.0626(3) 0.3949(5) 0.059(2) Uani 1 d .
H5A H 0.1701(6) 0.0634(3) 0.4578(5) 0.070 Uiso 1 calc R
H5B H 0.0445(6) 0.0202(3) 0.4006(5) 0.070 Uiso 1 calc R
H5C H 0.0324(6) 0.0989(3) 0.4130(5) 0.070 Uiso 1 calc R
C11 C 0.4821(4) 0.1368(2) 0.2481(4) 0.0281(9) Uani 1 d .
C12 C 0.4838(4) 0.0974(2) 0.3553(4) 0.0305(9) Uani 1 d .
H12 H 0.4042(4) 0.0845(2) 0.3797(4) 0.037 Uiso 1 calc R
C13 C 0.6015(5) 0.0766(2) 0.4276(4) 0.0381(11) Uani 1 d .
H13 H 0.6017(5) 0.0486(2) 0.4999(4) 0.046 Uiso 1 calc R
C14 C 0.7180(5) 0.0963(2) 0.3947(5) 0.0412(12) Uani 1 d .
H14 H 0.7982(5) 0.0817(2) 0.4439(5) 0.049 Uiso 1 calc R
C15 C 0.7174(5) 0.1374(3) 0.2898(5) 0.0459(13) Uani 1 d .
H15 H 0.7973(5) 0.1520(3) 0.2682(5) 0.055 Uiso 1 calc R
C16 C 0.6006(4) 0.1572(2) 0.2165(5) 0.0354(11) Uani 1 d .
H16 H 0.6008(4) 0.1850(2) 0.1439(5) 0.042 Uiso 1 calc R
C21 C 0.3097(4) 0.1296(2) -0.0016(4) 0.0288(9) Uani 1 d .
C22 C 0.3922(5) 0.0806(2) -0.0345(4) 0.0372(11) Uani 1 d .
H22 H 0.4674(5) 0.0678(2) 0.0249(4) 0.045 Uiso 1 calc R
C23 C 0.3638(6) 0.0507(2) -0.1548(5) 0.0470(13) Uani 1 d .
H23 H 0.4197(6) 0.0171(2) -0.1770(5) 0.056 Uiso 1 calc R
C24 C 0.2559(6) 0.0690(3) -0.2415(5) 0.0476(14) Uani 1 d .
H24 H 0.2366(6) 0.0478(3) -0.3229(5) 0.057 Uiso 1 calc R
C25 C 0.1758(5) 0.1181(3) -0.2107(5) 0.0497(14) Uani 1 d .
H25 H 0.1017(5) 0.1314(3) -0.2713(5) 0.060 Uiso 1 calc R
C26 C 0.2032(5) 0.1487(2) -0.0899(4) 0.0396(11) Uani 1 d .
H26 H 0.1479(5) 0.1829(2) -0.0690(4) 0.048 Uiso 1 calc R
C30 C 0.5138(6) 0.2500 0.6263(5) 0.0259(13) Uani 1 d S
C31 C 0.6379(6) 0.2500 0.5657(6) 0.0297(14) Uani 1 d S
H31A H 0.6392(6) 0.2898 0.5112(6) 0.036 Uiso 0.50 calc PR
H31B H 0.6392(6) 0.2102 0.5112(6) 0.036 Uiso 0.50 calc PR
C32 C 0.7586(6) 0.2500 0.6751(6) 0.0339(14) Uani 1 d S
H32 H 0.8397(6) 0.2500 0.6369(6) 0.041 Uiso 1 calc SR
C33 C 0.7558(5) 0.1881(2) 0.7572(5) 0.0395(11) Uani 1 d .
H33A H 0.8337(5) 0.1872(2) 0.8261(5) 0.047 Uiso 1 calc R
H33B H 0.7573(5) 0.1480(2) 0.7035(5) 0.047 Uiso 1 calc R
C34 C 0.6324(5) 0.1883(2) 0.8167(4) 0.0376(11) Uani 1 d .
H34 H 0.6320(5) 0.1479(2) 0.8716(4) 0.045 Uiso 1 calc R
C35 C 0.5117(5) 0.1873(2) 0.7101(4) 0.0342(10) Uani 1 d .
H35A H 0.4318(5) 0.1868(2) 0.7483(4) 0.041 Uiso 1 calc R
H35B H 0.5123(5) 0.1470(2) 0.6567(4) 0.041 Uiso 1 calc R
C36 C 0.6289(7) 0.2500 0.8994(6) 0.044(2) Uani 1 d S
H36A H 0.5486(7) 0.2500 0.9370(6) 0.052 Uiso 1 calc SR
H36B H 0.7046(7) 0.2500 0.9706(6) 0.052 Uiso 1 calc SR

loop_
_atom_type_symbol
_atom_type_description
_atom_type_scat_dispersion_real
_atom_type_scat_dispersion_imag
_atom_type_scat_source
C C .0033 .0016 'International Tables Vol C Tables 4.2.6.8 and 6.1.1.4'
H H .0000 .0000 'International Tables Vol C Tables 4.2.6.8 and 6.1.1.4'
N N .0061 .0033 'International Tables Vol C Tables 4.2.6.8 and 6.1.1.4'
Si Si .0817 .0704 'International Tables Vol C Tables 4.2.6.8 and 6.1.1.4'
P P .1023 .0942 'International Tables Vol C Tables 4.2.6.8 and 6.1.1.4'
Cl Cl .1484 .1585 'International Tables Vol C Tables 4.2.6.8 and 6.1.1.4'
Hf Hf -.5830 6.1852 'International Tables Vol C Tables 4.2.6.8 and 6.1.1.4'

loop_
_geom_angle_atom_site_label_1
_geom_angle_atom_site_label_2
_geom_angle_atom_site_label_3
_geom_angle
_geom_angle_site_symmetry_1
_geom_angle_site_symmetry_3
N1 Hf N1 142.1(2) 4_565 .
N1 Hf C1 71.12(9) 4_565 .
N1 Hf C1 71.12(9) . .
N1 Hf N2 87.34(10) 4_565 .
N1 Hf N2 87.34(10) . .
C1 Hf N2 85.7(2) . .
N1 Hf Cl2 95.83(9) 4_565 .
N1 Hf Cl2 95.83(9) . .
C1 Hf Cl2 104.3(2) . .
N2 Hf Cl2 170.00(13) . .
N1 Hf Cl1 107.89(9) 4_565 .
N1 Hf Cl1 107.89(9) . .
C1 Hf Cl1 165.2(2) . .
N2 Hf Cl1 79.46(14) . .
Cl2 Hf Cl1 90.54(7) . .
N1 Hf P 35.26(9) 4_565 4_565
N1 Hf P 106.89(10) . 4_565
C1 Hf P 35.92(2) . 4_565
N2 Hf P 84.14(10) . 4_565
Cl2 Hf P 103.91(4) . 4_565
Cl1 Hf P 140.55(3) . 4_565
N1 P C1 102.4(3) . .
N1 P C11 109.8(2) . .
C1 P C11 115.1(3) . .
N1 P C21 109.6(2) . .
C1 P C21 113.2(2) . .
C11 P C21 106.7(2) . .
N1 Si C3 111.7(2) . .
N1 Si C4 112.9(2) . .
C3 Si C4 107.0(2) . .
N1 Si C5 107.3(2) . .
C3 Si C5 110.2(3) . .
C4 Si C5 107.7(3) . .
P N1 Si 131.2(2) . .
P N1 Hf 94.0(2) . .
Si N1 Hf 132.1(2) . .
C2 N2 Hf 172.5(5) . .
P C1 P 170.6(4) 4_565 .
P C1 Hf 92.3(2) 4_565 .
P C1 Hf 92.3(2) . .
N2 C2 C30 180.0(8) . .
C12 C11 C16 118.8(4) . .
C12 C11 P 121.4(3) . .
C16 C11 P 119.6(3) . .
C11 C12 C13 120.4(4) . .
C14 C13 C12 120.3(5) . .
C13 C14 C15 119.7(4) . .
C16 C15 C14 120.0(5) . .
C15 C16 C11 120.7(5) . .
C26 C21 C22 119.4(4) . .
C26 C21 P 116.8(3) . .
C22 C21 P 123.8(3) . .
C23 C22 C21 119.7(5) . .
C24 C23 C22 120.7(5) . .
C23 C24 C25 119.9(5) . .
C24 C25 C26 120.0(5) . .
C21 C26 C25 120.3(5) . .
C2 C30 C31 108.0(5) . .
C2 C30 C35 109.9(3) . 4_565
C31 C30 C35 109.6(3) . 4_565
C2 C30 C35 109.9(3) . .
C31 C30 C35 109.6(3) . .
C35 C30 C35 109.7(5) 4_565 .
C30 C31 C32 108.8(5) . .
C33 C32 C33 109.9(6) 4_565 .
C33 C32 C31 109.2(4) 4_565 .
C33 C32 C31 109.2(4) . .
C32 C33 C34 109.6(4) . .
C36 C34 C33 110.2(4) . .
C36 C34 C35 109.4(4) . .
C33 C34 C35 109.8(4) . .
C34 C35 C30 108.5(4) . .
C34 C36 C34 109.4(5) 4_565 .

loop_
_geom_bond_atom_site_label_1
_geom_bond_atom_site_label_2
_geom_bond_distance
_geom_bond_site_symmetry_2
Hf N1 2.184(3) 4_565
Hf N1 2.184(3) .
Hf C1 2.211(6) .
Hf N2 2.308(5) .
Hf Cl2 2.419(2) .
Hf Cl1 2.456(2) .
Hf P 2.8136(11) 4_565
P N1 1.628(4) .
P C1 1.6522(11) .
P C11 1.820(4) .
P C21 1.823(4) .
Si N1 1.741(4) .
Si C3 1.857(5) .
Si C4 1.868(5) .
Si C5 1.869(5) .
N2 C2 1.152(8) .
C1 P 1.6522(11) 4_565
C2 C30 1.461(8) .
C11 C12 1.381(6) .
C11 C16 1.399(6) .
C12 C13 1.392(6) .
C13 C14 1.382(7) .
C14 C15 1.383(7) .
C15 C16 1.382(7) .
C21 C26 1.374(6) .
C21 C22 1.394(6) .
C22 C23 1.391(6) .
C23 C24 1.371(8) .
C24 C25 1.371(8) .
C25 C26 1.402(7) .
C30 C31 1.543(8) .
C30 C35 1.546(5) 4_565
C30 C35 1.546(5) .
C31 C32 1.551(9) .
C32 C33 1.523(6) 4_565
C32 C33 1.523(6) .
C33 C34 1.531(7) .
C34 C36 1.525(6) .
C34 C35 1.534(6) .
C36 C34 1.525(6) 4_565

loop_
_geom_torsion_atom_site_label_1
_geom_torsion_atom_site_label_2
_geom_torsion_atom_site_label_3
_geom_torsion_atom_site_label_4
_geom_torsion
_geom_torsion_site_symmetry_1
_geom_torsion_site_symmetry_4
C1 P N1 Si 159.0(3) . .
C11 P N1 Si -78.3(3) . .
C21 P N1 Si 38.6(3) . .
C1 P N1 Hf -3.6(3) . .
C11 P N1 Hf 119.1(2) . .
C21 P N1 Hf -124.0(2) . .
C3 Si N1 P -96.9(3) . .
C4 Si N1 P 23.7(4) . .
C5 Si N1 P 142.2(3) . .
C3 Si N1 Hf 59.3(3) . .
C4 Si N1 Hf 180.0(3) . .
C5 Si N1 Hf -61.6(3) . .
N1 Hf N1 P -1.4(4) 4_565 .
C1 Hf N1 P 2.8(2) . .
N2 Hf N1 P -83.6(2) . .
Cl2 Hf N1 P 105.91(14) . .
Cl1 Hf N1 P -161.63(12) . .
P Hf N1 P -0.6(2) 4_565 .
N1 Hf N1 Si -163.71(10) 4_565 .
C1 Hf N1 Si -159.5(3) . .
N2 Hf N1 Si 114.1(3) . .
Cl2 Hf N1 Si -56.4(3) . .
Cl1 Hf N1 Si 36.1(3) . .
P Hf N1 Si -162.9(2) 4_565 .
N1 Hf N2 C2 -71.25(9) 4_565 .
N1 Hf N2 C2 71.25(9) . .
C1 Hf N2 C2 0.000(8) . .
Cl2 Hf N2 C2 180.000(8) . .
Cl1 Hf N2 C2 180.000(8) . .
P Hf N2 C2 -36.04(2) 4_565 .
N1 P C1 P 123.4(25) . 4_565
C11 P C1 P 4.4(27) . 4_565
C21 P C1 P -118.7(25) . 4_565
N1 P C1 Hf 3.5(2) . .
C11 P C1 Hf -115.5(2) . .
C21 P C1 Hf 121.4(2) . .
N1 Hf C1 P 2.7(2) 4_565 4_565
N1 Hf C1 P -174.6(3) . 4_565
N2 Hf C1 P -85.9(2) . 4_565
Cl2 Hf C1 P 94.1(2) . 4_565
Cl1 Hf C1 P -85.9(2) . 4_565
P Hf C1 P 0.0 4_565 4_565
N1 Hf C1 P 174.6(3) 4_565 .
N1 Hf C1 P -2.7(2) . .
N2 Hf C1 P 85.9(2) . .
Cl2 Hf C1 P -94.1(2) . .
Cl1 Hf C1 P 85.9(2) . .
P Hf C1 P 171.9(4) 4_565 .
Hf N2 C2 C30 -179.7(1000) . .
N1 P C11 C12 4.3(4) . .
C1 P C11 C12 119.1(4) . .
C21 P C11 C12 -114.4(4) . .
N1 P C11 C16 -170.3(4) . .
C1 P C11 C16 -55.5(5) . .
C21 P C11 C16 71.0(4) . .
C16 C11 C12 C13 -2.3(6) . .
P C11 C12 C13 -176.9(3) . .
C11 C12 C13 C14 1.5(7) . .
C12 C13 C14 C15 0.4(7) . .
C13 C14 C15 C16 -1.6(8) . .
C14 C15 C16 C11 0.9(8) . .
C12 C11 C16 C15 1.1(7) . .
P C11 C16 C15 175.8(4) . .
N1 P C21 C26 64.2(4) . .
C1 P C21 C26 -49.3(5) . .
C11 P C21 C26 -177.0(4) . .
N1 P C21 C22 -113.2(4) . .
C1 P C21 C22 133.3(4) . .
C11 P C21 C22 5.6(4) . .
C26 C21 C22 C23 -1.7(7) . .
P C21 C22 C23 175.6(4) . .
C21 C22 C23 C24 0.4(8) . .
C22 C23 C24 C25 1.0(8) . .
C23 C24 C25 C26 -1.0(8) . .
C22 C21 C26 C25 1.7(7) . .
P C21 C26 C25 -175.8(4) . .
C24 C25 C26 C21 -0.4(8) . .
N2 C2 C30 C31 179.7(1000) . .
N2 C2 C30 C35 -60.7(1000) . 4_565
N2 C2 C30 C35 60.1(1000) . .
C2 C30 C31 C32 180.000(1) . .
C35 C30 C31 C32 60.2(3) 4_565 .
C35 C30 C31 C32 -60.2(3) . .
C30 C31 C32 C33 -60.1(4) . 4_565
C30 C31 C32 C33 60.1(4) . .
C33 C32 C33 C34 59.2(6) 4_565 .
C31 C32 C33 C34 -60.7(5) . .
C32 C33 C34 C36 -59.2(5) . .
C32 C33 C34 C35 61.3(5) . .
C36 C34 C35 C30 60.6(5) . .
C33 C34 C35 C30 -60.4(5) . .
C2 C30 C35 C34 178.9(4) . .
C31 C30 C35 C34 60.3(5) . .
C35 C30 C35 C34 -60.1(6) 4_565 .
C33 C34 C36 C34 59.0(6) . 4_565
C35 C34 C36 C34 -61.8(7) . 4_565
